data_2228106
loop_
_publ_author_name
'Harrison, William T. A.'
'Mayekar, A. N.'
'Yathirajan, H. S.'
'Narayana, B.'
'Sarojini, B. K.'

_publ_section_title
;
 Ethyl
 4-(2,4-dichlorophenyl)-6-(6-methoxy-2-naphthyl)-2-oxocyclohex-3-ene-1-carboxylate
;
_journal_coeditor_code XU5016
_journal_issue 10
_journal_name_full 'Acta Crystallographica Section E'
_journal_page_first o2478
_journal_paper_doi 10.1107/S1600536810035130
_journal_volume 66
_journal_year 2010
_chemical_formula_iupac 'C26 H22 Cl2 O4'
_chemical_formula_moiety 'C26 H22 Cl2 O4'
_chemical_formula_sum 'C26 H22 Cl2 O4'
_chemical_formula_weight 469.34
_chemical_name_systematic
;
Ethyl 4-(2,4-dichlorophenyl)-6-(6-methoxy-2-naphthyl)-2-oxocyclohex-3-ene-
1-carboxylate
;
_space_group_IT_number 14
_symmetry_cell_setting monoclinic
_symmetry_space_group_name_Hall '-P 2ybc'
_symmetry_space_group_name_H-M 'P 1 21/c 1'
_atom_sites_solution_hydrogens geom
_atom_sites_solution_primary direct
_atom_sites_solution_secondary difmap
_audit_creation_method SHELXL-97
_cell_angle_alpha 90.00
_cell_angle_beta 94.840(2)
_cell_angle_gamma 90.00
_cell_formula_units_Z 4
_cell_length_a 14.2156(4)
_cell_length_b 5.8647(2)
_cell_length_c 27.3752(9)
_cell_measurement_reflns_used 19625
_cell_measurement_temperature 120(2)
_cell_measurement_theta_max 27.48
_cell_measurement_theta_min 2.91
_cell_volume 2274.14(13)
_computing_cell_refinement 'SCALEPACK (Otwinowski & Minor, 1997)'
_computing_data_collection 'COLLECT (Nonius, 1998)'
_computing_data_reduction 'DENZO and SCALEPACK (Otwinowski & Minor 1997), and SORTAV (Blessing, 1995)'
_computing_molecular_graphics 'ORTEP-3 (Farrugia, 1997)'
_computing_publication_material 'SHELXL97 (Sheldrick, 2008)'
_computing_structure_refinement 'SHELXL97 (Sheldrick, 2008)'
_computing_structure_solution 'SHELXS97 (Sheldrick, 2008)'
_diffrn_ambient_temperature 120(2)
_diffrn_measured_fraction_theta_full 0.997
_diffrn_measured_fraction_theta_max 0.997
_diffrn_measurement_device_type 'Nonius KappaCCD'
_diffrn_measurement_method '\w and \f'
_diffrn_radiation_monochromator graphite
_diffrn_radiation_source 'fine-focus sealed tube'
_diffrn_radiation_type MoK\a
_diffrn_radiation_wavelength 0.71073
_diffrn_reflns_av_R_equivalents 0.0805
_diffrn_reflns_av_sigmaI/netI 0.0876
_diffrn_reflns_limit_h_max 18
_diffrn_reflns_limit_h_min -18
_diffrn_reflns_limit_k_max 7
_diffrn_reflns_limit_k_min -7
_diffrn_reflns_limit_l_max 35
_diffrn_reflns_limit_l_min -35
_diffrn_reflns_number 24499
_diffrn_reflns_theta_full 27.50
_diffrn_reflns_theta_max 27.50
_diffrn_reflns_theta_min 3.13
_diffrn_standards_decay_% 0
_exptl_absorpt_coefficient_mu 0.316
_exptl_absorpt_correction_type none
_exptl_crystal_colour colourless
_exptl_crystal_density_diffrn 1.371
_exptl_crystal_density_method 'not measured'
_exptl_crystal_description block
_exptl_crystal_F_000 976
_exptl_crystal_size_max 0.20
_exptl_crystal_size_mid 0.10
_exptl_crystal_size_min 0.07
_refine_diff_density_max 0.386
_refine_diff_density_min -0.324
_refine_ls_extinction_method none
_refine_ls_goodness_of_fit_ref 1.048
_refine_ls_hydrogen_treatment constr
_refine_ls_matrix_type full
_refine_ls_number_parameters 291
_refine_ls_number_reflns 5209
_refine_ls_number_restraints 0
_refine_ls_restrained_S_all 1.048
_refine_ls_R_factor_all 0.1176
_refine_ls_R_factor_gt 0.0624
_refine_ls_shift/su_max 0.000
_refine_ls_shift/su_mean 0.000
_refine_ls_structure_factor_coef Fsqd
_refine_ls_weighting_details 'calc w=1/[\s^2^(Fo^2^)+(0.0569P)^2^+1.4128P] where P=(Fo^2^+2Fc^2^)/3'
_refine_ls_weighting_scheme calc
_refine_ls_wR_factor_gt 0.1362
_refine_ls_wR_factor_ref 0.1595
_reflns_number_gt 3171
_reflns_number_total 5209
_reflns_threshold_expression I>2\s(I)
_cod_data_source_file xu5016.cif
_cod_data_source_block I
_cod_original_sg_symbol_H-M 'P 21/c'
_cod_database_code 2228106
_cod_database_fobs_code 2228106

loop_
_symmetry_equiv_pos_as_xyz
'x, y, z'
'-x, y+1/2, -z+1/2'
'-x, -y, -z'
'x, -y-1/2, z-1/2'

loop_
_atom_site_type_symbol
_atom_site_label
_atom_site_fract_x
_atom_site_fract_y
_atom_site_fract_z
_atom_site_U_iso_or_equiv
_atom_site_adp_type
_atom_site_calc_flag
_atom_site_refinement_flags
_atom_site_occupancy
_atom_site_disorder_assembly
_atom_site_disorder_group
C C1 0.2743(2) 1.2107(5) -0.05812(11) 0.0325(7) Uani d . 1 . .
C C2 0.3364(2) 1.0439(5) -0.04033(11) 0.0317(7) Uani d . 1 . .
H H2 0.3962 1.0277 -0.0530 0.038 Uiso calc R 1 . .
C C3 0.3101(2) 0.9003(5) -0.00372(10) 0.0271(7) Uani d . 1 . .
C C4 0.2229(2) 0.9190(5) 0.01610(10) 0.0268(7) Uani d . 1 . .
C C5 0.1630(2) 1.0922(6) -0.00319(11) 0.0337(8) Uani d . 1 . .
H H5 0.1031 1.1100 0.0093 0.040 Uiso calc R 1 . .
C C6 0.1876(2) 1.2388(6) -0.03978(12) 0.0364(8) Uani d . 1 . .
H H6 0.1457 1.3558 -0.0519 0.044 Uiso calc R 1 . .
C C7 0.18917(19) 0.7672(5) 0.05408(10) 0.0256(7) Uani d . 1 . .
C C8 0.2417(2) 0.7606(5) 0.10417(10) 0.0279(7) Uani d . 1 . .
H H8A 0.2294 0.9038 0.1217 0.033 Uiso calc R 1 . .
H H8B 0.3103 0.7529 0.1005 0.033 Uiso calc R 1 . .
C C9 0.21375(19) 0.5572(5) 0.13528(10) 0.0272(7) Uani d . 1 . .
H H9 0.2380 0.4157 0.1203 0.033 Uiso d R 1 . .
C C10 0.10628(19) 0.5373(6) 0.13368(11) 0.0304(7) Uani d . 1 . .
H H10 0.0810 0.6780 0.1486 0.036 Uiso d R 1 . .
C C11 0.0638(2) 0.5189(6) 0.08069(11) 0.0312(7) Uani d . 1 . .
C C12 0.1079(2) 0.6548(5) 0.04425(11) 0.0311(7) Uani d . 1 . .
H H12 0.0774 0.6639 0.0121 0.037 Uiso calc R 1 . .
C C13 0.26075(19) 0.5753(5) 0.18738(10) 0.0256(7) Uani d . 1 . .
C C14 0.24668(19) 0.7727(5) 0.21574(10) 0.0274(7) Uani d . 1 . .
H H14 0.2040 0.8869 0.2031 0.033 Uiso calc R 1 . .
C C15 0.29374(19) 0.8015(5) 0.26125(10) 0.0249(6) Uani d . 1 . .
H H15 0.2819 0.9335 0.2799 0.030 Uiso calc R 1 . .
C C16 0.35953(18) 0.6376(5) 0.28076(9) 0.0203(6) Uani d . 1 . .
C C17 0.41590(18) 0.6728(5) 0.32532(10) 0.0220(6) Uani d . 1 . .
H H17 0.4088 0.8083 0.3437 0.026 Uiso calc R 1 . .
C C18 0.48025(19) 0.5124(5) 0.34184(10) 0.0232(6) Uani d . 1 . .
C C19 0.49063(19) 0.3078(5) 0.31567(10) 0.0239(6) Uani d . 1 . .
H H19 0.5351 0.1965 0.3280 0.029 Uiso calc R 1 . .
C C20 0.43709(19) 0.2697(5) 0.27280(10) 0.0237(6) Uani d . 1 . .
H H20 0.4443 0.1311 0.2556 0.028 Uiso calc R 1 . .
C C21 0.37076(18) 0.4340(5) 0.25358(10) 0.0213(6) Uani d . 1 . .
C C22 0.31971(19) 0.4083(5) 0.20690(10) 0.0235(6) Uani d . 1 . .
H H22 0.3267 0.2719 0.1889 0.028 Uiso calc R 1 . .
C C23 0.5480(2) 0.7485(5) 0.40688(11) 0.0318(7) Uani d . 1 . .
H H23A 0.5984 0.7451 0.4336 0.048 Uiso calc R 1 . .
H H23B 0.4879 0.7852 0.4202 0.048 Uiso calc R 1 . .
H H23C 0.5624 0.8647 0.3829 0.048 Uiso calc R 1 . .
C C24 0.0723(2) 0.3334(6) 0.16028(11) 0.0324(7) Uani d . 1 . .
C C25 -0.0480(3) 0.1826(8) 0.20559(15) 0.0657(12) Uani d . 1 . .
H H25A -0.0850 0.2342 0.2326 0.079 Uiso calc R 1 . .
H H25B 0.0014 0.0764 0.2195 0.079 Uiso calc R 1 . .
C C26 -0.1126(3) 0.0587(8) 0.16739(18) 0.0768(14) Uani d . 1 . .
H H26A -0.1457 -0.0640 0.1832 0.115 Uiso calc R 1 . .
H H26B -0.0750 -0.0062 0.1424 0.115 Uiso calc R 1 . .
H H26C -0.1588 0.1662 0.1519 0.115 Uiso calc R 1 . .
O O1 -0.00458(15) 0.3976(4) 0.06997(8) 0.0436(6) Uani d . 1 . .
O O2 0.54118(13) 0.5310(3) 0.38362(7) 0.0301(5) Uani d . 1 . .
O O3 -0.00269(15) 0.3819(4) 0.18412(9) 0.0468(6) Uani d . 1 . .
O O4 0.10805(16) 0.1490(4) 0.15843(9) 0.0468(6) Uani d . 1 . .
Cl Cl1 0.30566(6) 1.39074(16) -0.10447(3) 0.0484(3) Uani d . 1 . .
Cl Cl2 0.38884(5) 0.68373(14) 0.01551(3) 0.0360(2) Uani d . 1 . .

loop_
_atom_site_aniso_label
_atom_site_aniso_U_11
_atom_site_aniso_U_22
_atom_site_aniso_U_33
_atom_site_aniso_U_12
_atom_site_aniso_U_13
_atom_site_aniso_U_23
C1 0.0409(18) 0.0292(18) 0.0274(17) -0.0051(15) 0.0038(14) 0.0047(14)
C2 0.0321(16) 0.0368(19) 0.0272(16) -0.0022(15) 0.0085(13) -0.0014(15)
C3 0.0288(15) 0.0312(17) 0.0210(15) 0.0002(13) 0.0014(12) -0.0018(13)
C4 0.0297(15) 0.0310(17) 0.0193(15) -0.0038(14) 0.0005(12) 0.0004(13)
C5 0.0286(16) 0.043(2) 0.0297(17) 0.0020(15) 0.0037(13) 0.0088(15)
C6 0.0388(18) 0.0384(19) 0.0318(18) 0.0057(15) 0.0021(15) 0.0072(15)
C7 0.0262(15) 0.0312(17) 0.0195(15) 0.0029(13) 0.0025(12) 0.0003(13)
C8 0.0254(15) 0.0380(18) 0.0198(15) 0.0001(14) -0.0003(12) 0.0000(13)
C9 0.0273(15) 0.0326(18) 0.0211(15) -0.0001(13) -0.0006(12) 0.0021(13)
C10 0.0255(15) 0.0407(19) 0.0247(16) -0.0023(14) 0.0008(13) 0.0023(14)
C11 0.0257(15) 0.0404(19) 0.0265(17) -0.0059(15) -0.0041(13) 0.0032(15)
C12 0.0301(16) 0.0409(19) 0.0215(15) -0.0027(15) -0.0026(13) 0.0041(14)
C13 0.0266(15) 0.0308(17) 0.0190(15) -0.0062(13) 0.0002(12) 0.0028(13)
C14 0.0251(15) 0.0311(17) 0.0254(16) 0.0000(13) -0.0009(13) 0.0041(14)
C15 0.0249(14) 0.0259(16) 0.0241(15) 0.0023(13) 0.0036(12) -0.0004(13)
C16 0.0198(13) 0.0254(16) 0.0157(13) -0.0001(12) 0.0020(11) 0.0037(12)
C17 0.0241(14) 0.0233(15) 0.0186(14) 0.0013(12) 0.0015(11) -0.0012(12)
C18 0.0245(14) 0.0294(16) 0.0156(14) -0.0020(13) 0.0015(11) 0.0011(13)
C19 0.0260(14) 0.0231(16) 0.0226(15) 0.0009(13) 0.0017(12) 0.0010(13)
C20 0.0285(15) 0.0214(16) 0.0218(15) -0.0022(12) 0.0051(12) -0.0011(12)
C21 0.0210(14) 0.0238(16) 0.0194(14) -0.0037(12) 0.0033(11) 0.0010(12)
C22 0.0262(14) 0.0252(16) 0.0194(14) -0.0062(13) 0.0027(12) -0.0005(13)
C23 0.0350(17) 0.0341(18) 0.0250(16) -0.0030(14) -0.0046(13) -0.0031(14)
C24 0.0263(16) 0.041(2) 0.0288(17) -0.0013(15) -0.0035(13) 0.0014(16)
C25 0.062(3) 0.081(3) 0.058(3) -0.017(2) 0.029(2) 0.015(2)
C26 0.055(3) 0.074(3) 0.104(4) -0.025(2) 0.019(3) -0.006(3)
O1 0.0360(12) 0.0607(16) 0.0325(13) -0.0196(12) -0.0070(10) 0.0123(12)
O2 0.0363(12) 0.0296(12) 0.0221(11) 0.0050(9) -0.0103(9) -0.0021(9)
O3 0.0386(13) 0.0583(16) 0.0455(14) -0.0024(12) 0.0160(11) -0.0035(13)
O4 0.0385(13) 0.0447(16) 0.0560(16) 0.0066(12) -0.0034(12) 0.0070(13)
Cl1 0.0578(6) 0.0480(6) 0.0407(5) -0.0047(4) 0.0109(4) 0.0188(4)
Cl2 0.0380(4) 0.0395(5) 0.0312(4) 0.0087(4) 0.0071(3) 0.0055(4)

loop_
_atom_type_symbol
_atom_type_description
_atom_type_scat_dispersion_real
_atom_type_scat_dispersion_imag
_atom_type_scat_source
C C 0.0033 0.0016 'International Tables Vol C Tables 4.2.6.8 and 6.1.1.4'
H H 0.0000 0.0000 'International Tables Vol C Tables 4.2.6.8 and 6.1.1.4'
O O 0.0106 0.0060 'International Tables Vol C Tables 4.2.6.8 and 6.1.1.4'
Cl Cl 0.1484 0.1585 'International Tables Vol C Tables 4.2.6.8 and 6.1.1.4'

loop_
_geom_angle_atom_site_label_1
_geom_angle_atom_site_label_2
_geom_angle_atom_site_label_3
_geom_angle_site_symmetry_1
_geom_angle_site_symmetry_3
_geom_angle
_geom_angle_publ_flag
C2 C1 C6 . . 121.4(3) ?
C2 C1 Cl1 . . 119.6(2) ?
C6 C1 Cl1 . . 119.0(2) ?
C1 C2 C3 . . 118.9(3) ?
C1 C2 H2 . . 120.5 ?
C3 C2 H2 . . 120.5 ?
C2 C3 C4 . . 122.4(3) ?
C2 C3 Cl2 . . 117.1(2) ?
C4 C3 Cl2 . . 120.5(2) ?
C3 C4 C5 . . 116.2(3) ?
C3 C4 C7 . . 125.2(3) ?
C5 C4 C7 . . 118.6(3) ?
C6 C5 C4 . . 122.7(3) ?
C6 C5 H5 . . 118.7 ?
C4 C5 H5 . . 118.7 ?
C1 C6 C5 . . 118.4(3) ?
C1 C6 H6 . . 120.8 ?
C5 C6 H6 . . 120.8 ?
C12 C7 C4 . . 118.7(3) ?
C12 C7 C8 . . 121.6(3) ?
C4 C7 C8 . . 119.3(2) ?
C7 C8 C9 . . 113.1(2) ?
C7 C8 H8A . . 109.0 ?
C9 C8 H8A . . 109.0 ?
C7 C8 H8B . . 109.0 ?
C9 C8 H8B . . 109.0 ?
H8A C8 H8B . . 107.8 ?
C13 C9 C10 . . 112.9(2) ?
C13 C9 C8 . . 110.5(2) ?
C10 C9 C8 . . 110.4(2) ?
C13 C9 H9 . . 107.6 ?
C10 C9 H9 . . 107.6 ?
C8 C9 H9 . . 107.6 ?
C24 C10 C11 . . 106.7(2) ?
C24 C10 C9 . . 114.1(2) ?
C11 C10 C9 . . 110.3(2) ?
C24 C10 H10 . . 108.6 ?
C11 C10 H10 . . 108.6 ?
C9 C10 H10 . . 108.6 ?
O1 C11 C12 . . 122.2(3) ?
O1 C11 C10 . . 120.8(3) ?
C12 C11 C10 . . 116.9(2) ?
C7 C12 C11 . . 123.0(3) ?
C7 C12 H12 . . 118.5 ?
C11 C12 H12 . . 118.5 ?
C22 C13 C14 . . 118.7(3) ?
C22 C13 C9 . . 121.4(3) ?
C14 C13 C9 . . 119.8(3) ?
C15 C14 C13 . . 121.1(3) ?
C15 C14 H14 . . 119.4 ?
C13 C14 H14 . . 119.4 ?
C14 C15 C16 . . 121.0(3) ?
C14 C15 H15 . . 119.5 ?
C16 C15 H15 . . 119.5 ?
C15 C16 C17 . . 122.3(3) ?
C15 C16 C21 . . 118.2(2) ?
C17 C16 C21 . . 119.5(2) ?
C18 C17 C16 . . 120.0(3) ?
C18 C17 H17 . . 120.0 ?
C16 C17 H17 . . 120.0 ?
C17 C18 O2 . . 125.3(3) ?
C17 C18 C19 . . 120.9(2) ?
O2 C18 C19 . . 113.8(2) ?
C20 C19 C18 . . 120.1(3) ?
C20 C19 H19 . . 119.9 ?
C18 C19 H19 . . 119.9 ?
C19 C20 C21 . . 120.9(3) ?
C19 C20 H20 . . 119.5 ?
C21 C20 H20 . . 119.5 ?
C20 C21 C16 . . 118.5(2) ?
C20 C21 C22 . . 122.3(3) ?
C16 C21 C22 . . 119.2(2) ?
C13 C22 C21 . . 121.6(3) ?
C13 C22 H22 . . 119.2 ?
C21 C22 H22 . . 119.2 ?
O2 C23 H23A . . 109.5 ?
O2 C23 H23B . . 109.5 ?
H23A C23 H23B . . 109.5 ?
O2 C23 H23C . . 109.5 ?
H23A C23 H23C . . 109.5 ?
H23B C23 H23C . . 109.5 ?
O4 C24 O3 . . 125.1(3) ?
O4 C24 C10 . . 123.0(3) ?
O3 C24 C10 . . 111.9(3) ?
O3 C25 C26 . . 111.3(3) ?
O3 C25 H25A . . 109.4 ?
C26 C25 H25A . . 109.4 ?
O3 C25 H25B . . 109.4 ?
C26 C25 H25B . . 109.4 ?
H25A C25 H25B . . 108.0 ?
C25 C26 H26A . . 109.5 ?
C25 C26 H26B . . 109.5 ?
H26A C26 H26B . . 109.5 ?
C25 C26 H26C . . 109.5 ?
H26A C26 H26C . . 109.5 ?
H26B C26 H26C . . 109.5 ?
C18 O2 C23 . . 117.1(2) ?
C24 O3 C25 . . 114.9(3) ?

loop_
_geom_bond_atom_site_label_1
_geom_bond_atom_site_label_2
_geom_bond_site_symmetry_2
_geom_bond_distance
_geom_bond_publ_flag
C1 C2 . 1.378(4) ?
C1 C6 . 1.380(4) ?
C1 Cl1 . 1.737(3) ?
C2 C3 . 1.384(4) ?
C2 H2 . 0.9500 ?
C3 C4 . 1.399(4) ?
C3 Cl2 . 1.745(3) ?
C4 C5 . 1.400(4) ?
C4 C7 . 1.479(4) ?
C5 C6 . 1.387(4) ?
C5 H5 . 0.9500 ?
C6 H6 . 0.9500 ?
C7 C12 . 1.338(4) ?
C7 C8 . 1.506(4) ?
C8 C9 . 1.537(4) ?
C8 H8A . 0.9900 ?
C8 H8B . 0.9900 ?
C9 C13 . 1.527(4) ?
C9 C10 . 1.529(4) ?
C9 H9 . 1.0000 ?
C10 C24 . 1.501(4) ?
C10 C11 . 1.528(4) ?
C10 H10 . 1.0000 ?
C11 O1 . 1.220(3) ?
C11 C12 . 1.459(4) ?
C12 H12 . 0.9500 ?
C13 C22 . 1.368(4) ?
C13 C14 . 1.417(4) ?
C14 C15 . 1.374(4) ?
C14 H14 . 0.9500 ?
C15 C16 . 1.414(4) ?
C15 H15 . 0.9500 ?
C16 C17 . 1.417(4) ?
C16 C21 . 1.423(4) ?
C17 C18 . 1.362(4) ?
C17 H17 . 0.9500 ?
C18 O2 . 1.379(3) ?
C18 C19 . 1.412(4) ?
C19 C20 . 1.362(4) ?
C19 H19 . 0.9500 ?
C20 C21 . 1.418(4) ?
C20 H20 . 0.9500 ?
C21 C22 . 1.423(4) ?
C22 H22 . 0.9500 ?
C23 O2 . 1.425(3) ?
C23 H23A . 0.9800 ?
C23 H23B . 0.9800 ?
C23 H23C . 0.9800 ?
C24 O4 . 1.198(4) ?
C24 O3 . 1.328(4) ?
C25 O3 . 1.480(4) ?
C25 C26 . 1.517(6) ?
C25 H25A . 0.9900 ?
C25 H25B . 0.9900 ?
C26 H26A . 0.9800 ?
C26 H26B . 0.9800 ?
C26 H26C . 0.9800 ?

loop_
_geom_hbond_atom_site_label_D
_geom_hbond_atom_site_label_H
_geom_hbond_atom_site_label_A
_geom_hbond_site_symmetry_A
_geom_hbond_distance_DH
_geom_hbond_distance_HA
_geom_hbond_distance_DA
_geom_hbond_angle_DHA
C6 H6 O1 3_575 0.95 2.49 3.411(4) 164
C8 H8A O4 1_565 0.99 2.52 3.388(4) 146
C8 H8B Cl2 . 0.99 2.69 3.365(3) 125
C12 H12 O1 3_565 0.95 2.42 3.354(4) 168
C14 H14 O4 1_565 0.95 2.33 3.270(4) 170
C17 H17 Cl1 4_586 0.95 2.76 3.635(3) 153

loop_
_geom_torsion_atom_site_label_1
_geom_torsion_atom_site_label_2
_geom_torsion_atom_site_label_3
_geom_torsion_atom_site_label_4
_geom_torsion_site_symmetry_1
_geom_torsion_site_symmetry_2
_geom_torsion_site_symmetry_3
_geom_torsion_site_symmetry_4
_geom_torsion
_geom_torsion_publ_flag
C6 C1 C2 C3 . . . . 0.8(5) ?
Cl1 C1 C2 C3 . . . . -179.4(2) ?
C1 C2 C3 C4 . . . . -0.3(4) ?
C1 C2 C3 Cl2 . . . . 177.1(2) ?
C2 C3 C4 C5 . . . . 0.0(4) ?
Cl2 C3 C4 C5 . . . . -177.3(2) ?
C2 C3 C4 C7 . . . . 178.0(3) ?
Cl2 C3 C4 C7 . . . . 0.7(4) ?
C3 C4 C5 C6 . . . . -0.1(5) ?
C7 C4 C5 C6 . . . . -178.3(3) ?
C2 C1 C6 C5 . . . . -1.0(5) ?
Cl1 C1 C6 C5 . . . . 179.2(2) ?
C4 C5 C6 C1 . . . . 0.6(5) ?
C3 C4 C7 C12 . . . . -122.5(3) ?
C5 C4 C7 C12 . . . . 55.4(4) ?
C3 C4 C7 C8 . . . . 63.4(4) ?
C5 C4 C7 C8 . . . . -118.6(3) ?
C12 C7 C8 C9 . . . . 20.0(4) ?
C4 C7 C8 C9 . . . . -166.2(3) ?
C7 C8 C9 C13 . . . . -173.5(2) ?
C7 C8 C9 C10 . . . . -47.9(3) ?
C13 C9 C10 C24 . . . . -59.8(3) ?
C8 C9 C10 C24 . . . . 176.0(3) ?
C13 C9 C10 C11 . . . . -179.8(3) ?
C8 C9 C10 C11 . . . . 56.0(3) ?
C24 C10 C11 O1 . . . . 19.1(4) ?
C9 C10 C11 O1 . . . . 143.5(3) ?
C24 C10 C11 C12 . . . . -161.8(3) ?
C9 C10 C11 C12 . . . . -37.4(4) ?
C4 C7 C12 C11 . . . . -173.8(3) ?
C8 C7 C12 C11 . . . . 0.1(5) ?
O1 C11 C12 C7 . . . . -171.8(3) ?
C10 C11 C12 C7 . . . . 9.1(5) ?
C10 C9 C13 C22 . . . . 114.9(3) ?
C8 C9 C13 C22 . . . . -120.9(3) ?
C10 C9 C13 C14 . . . . -67.7(3) ?
C8 C9 C13 C14 . . . . 56.4(3) ?
C22 C13 C14 C15 . . . . 2.5(4) ?
C9 C13 C14 C15 . . . . -174.9(3) ?
C13 C14 C15 C16 . . . . 1.6(4) ?
C14 C15 C16 C17 . . . . 173.6(3) ?
C14 C15 C16 C21 . . . . -4.4(4) ?
C15 C16 C17 C18 . . . . -178.1(3) ?
C21 C16 C17 C18 . . . . 0.0(4) ?
C16 C17 C18 O2 . . . . 177.6(2) ?
C16 C17 C18 C19 . . . . -1.3(4) ?
C17 C18 C19 C20 . . . . 1.1(4) ?
O2 C18 C19 C20 . . . . -177.9(2) ?
C18 C19 C20 C21 . . . . 0.4(4) ?
C19 C20 C21 C16 . . . . -1.7(4) ?
C19 C20 C21 C22 . . . . 174.4(3) ?
C15 C16 C21 C20 . . . . 179.6(2) ?
C17 C16 C21 C20 . . . . 1.4(4) ?
C15 C16 C21 C22 . . . . 3.4(4) ?
C17 C16 C21 C22 . . . . -174.8(2) ?
C14 C13 C22 C21 . . . . -3.5(4) ?
C9 C13 C22 C21 . . . . 173.9(2) ?
C20 C21 C22 C13 . . . . -175.5(3) ?
C16 C21 C22 C13 . . . . 0.6(4) ?
C11 C10 C24 O4 . . . . 81.0(4) ?
C9 C10 C24 O4 . . . . -41.0(4) ?
C11 C10 C24 O3 . . . . -96.8(3) ?
C9 C10 C24 O3 . . . . 141.2(3) ?
C17 C18 O2 C23 . . . . -10.7(4) ?
C19 C18 O2 C23 . . . . 168.3(2) ?
O4 C24 O3 C25 . . . . -5.8(5) ?
C10 C24 O3 C25 . . . . 172.0(3) ?
C26 C25 O3 C24 . . . . -81.2(4) ?
